data_4069808
loop_
_publ_author_name
'Metallinos, Costa'
'Zaifman, Josh'
'Van Belle, Lori'
'Dodge, Laura'
'Pilkington, Melanie'

_publ_section_title
;
 Palladium(II), Platinum(II), and Iridium(I) Complexes of
 2-Phosphino-1-dimethylaminoferrocenes: A Survey of Structure and
 Catalysis
;
_journal_issue 15
_journal_name_full Organometallics
_journal_page_first 4534
_journal_paper_doi 10.1021/om900422t
_journal_volume 28
_journal_year 2009
_chemical_formula_moiety 'C32 H36 Fe Ir N P, C32 H12 B F24'
_chemical_formula_sum 'C64 H48 B F24 Fe Ir N P'
_chemical_formula_weight 1576.86
_chemical_name_systematic
; 
 ? 
;
_space_group_IT_number 2
_symmetry_cell_setting triclinic
_symmetry_space_group_name_Hall '-P 1'
_symmetry_space_group_name_H-M 'P -1'
_atom_sites_solution_hydrogens geom
_atom_sites_solution_primary direct
_atom_sites_solution_secondary difmap
_audit_creation_method SHELXL-97
_cell_angle_alpha 74.724(2)
_cell_angle_beta 76.026(3)
_cell_angle_gamma 87.188(2)
_cell_formula_units_Z 2
_cell_length_a 12.7697(6)
_cell_length_b 12.8455(6)
_cell_length_c 19.8377(10)
_cell_measurement_reflns_used 9579
_cell_measurement_temperature 150(2)
_cell_measurement_theta_max 28.34
_cell_measurement_theta_min 2.609
_cell_volume 3045.8(3)
_computing_cell_refinement 'Bruker SMART'
_computing_data_collection 'Bruker SMART'
_computing_data_reduction 'Bruker SAINT'
_computing_molecular_graphics 'Bruker SHELXTL'
_computing_publication_material 'Bruker SHELXTL'
_computing_structure_refinement 'SHELXL-97 (Sheldrick, 1997)'
_computing_structure_solution 'SHELXS-97 (Sheldrick, 1990)'
_diffrn_ambient_temperature 150(2)
_diffrn_measured_fraction_theta_full 0.983
_diffrn_measured_fraction_theta_max 0.983
_diffrn_measurement_device_type 'Bruker Kappa Apex II area detector'
_diffrn_measurement_method 'phi and omega scans'
_diffrn_radiation_monochromator graphite
_diffrn_radiation_source 'fine-focus sealed tube'
_diffrn_radiation_type MoK\a
_diffrn_radiation_wavelength 0.71073
_diffrn_reflns_av_R_equivalents 0.0341
_diffrn_reflns_av_sigmaI/netI 0.0274
_diffrn_reflns_limit_h_max 17
_diffrn_reflns_limit_h_min -17
_diffrn_reflns_limit_k_max 16
_diffrn_reflns_limit_k_min -17
_diffrn_reflns_limit_l_max 26
_diffrn_reflns_limit_l_min -26
_diffrn_reflns_number 81694
_diffrn_reflns_theta_full 28.48
_diffrn_reflns_theta_max 28.48
_diffrn_reflns_theta_min 2.19
_exptl_absorpt_coefficient_mu 2.563
_exptl_absorpt_correction_T_max 0.9044
_exptl_absorpt_correction_T_min 0.5136
_exptl_absorpt_correction_type multi-scan
_exptl_absorpt_process_details 'SADABS, Bruker 2001'
_exptl_crystal_colour orange
_exptl_crystal_density_diffrn 1.719
_exptl_crystal_density_meas ?
_exptl_crystal_density_method 'not measured'
_exptl_crystal_description plate
_exptl_crystal_F_000 1556
_exptl_crystal_size_max 0.30
_exptl_crystal_size_mid 0.26
_exptl_crystal_size_min 0.04
_refine_diff_density_max 6.129
_refine_diff_density_min -0.790
_refine_diff_density_rms 0.138
_refine_ls_extinction_method none
_refine_ls_goodness_of_fit_ref 1.133
_refine_ls_hydrogen_treatment constr
_refine_ls_matrix_type full
_refine_ls_number_parameters 840
_refine_ls_number_reflns 15144
_refine_ls_number_restraints 0
_refine_ls_restrained_S_all 1.133
_refine_ls_R_factor_all 0.0413
_refine_ls_R_factor_gt 0.0352
_refine_ls_shift/su_max 0.003
_refine_ls_shift/su_mean 0.000
_refine_ls_structure_factor_coef Fsqd
_refine_ls_weighting_details 'calc w=1/[\s^2^(Fo^2^)+(0.0658P)^2^+2.5190P] where P=(Fo^2^+2Fc^2^)/3'
_refine_ls_weighting_scheme calc
_refine_ls_wR_factor_gt 0.0985
_refine_ls_wR_factor_ref 0.1041
_reflns_number_gt 13709
_reflns_number_total 15144
_reflns_threshold_expression >2sigma(I)
_cod_data_source_file om900422t_si_001.cif
_cod_data_source_block costadec2008b
_cod_depositor_comments
;
The following automatic conversions were performed:

'_symmetry_cell_setting' value 'Triclinic' changed to 'triclinic'
according to /home/saulius/struct/CIF-dictionaries/cif_core.dic
dictionary named 'cif_core.dic' version 2.4.2 from 2011-04-26.

Automatic conversion script
Id: cif_fix_values 1715 2011-07-08 13:25:40Z adriana 

The following automatic conversions were performed:

'_exptl_crystal_density_meas' value 'not measured' was changed to '?'
- the value is perceived as not measured.

Automatic conversion script
Id: cif_fix_values 3008 2015-01-20 13:52:24Z robertas 
;
_cod_database_code 4069808

loop_
_symmetry_equiv_pos_as_xyz
'x, y, z'
'-x, -y, -z'

loop_
_atom_site_label
_atom_site_type_symbol
_atom_site_fract_x
_atom_site_fract_y
_atom_site_fract_z
_atom_site_U_iso_or_equiv
_atom_site_adp_type
_atom_site_occupancy
_atom_site_symmetry_multiplicity
_atom_site_calc_flag
_atom_site_refinement_flags
Ir1 Ir 0.819137(9) 0.732546(9) 0.724132(6) 0.01758(5) Uani 1 1 d .
Fe1 Fe 0.65246(4) 0.63311(4) 0.61656(3) 0.02188(10) Uani 1 1 d .
P1 P 0.65216(7) 0.65692(7) 0.78367(5) 0.01951(16) Uani 1 1 d .
N1 N 0.8452(2) 0.5776(2) 0.69269(16) 0.0212(5) Uani 1 1 d .
B1 B 0.1510(3) 0.1954(3) 0.75556(19) 0.0171(6) Uani 1 1 d .
F1 F 0.1252(3) -0.2253(2) 0.9334(2) 0.0740(11) Uani 1 1 d .
F2 F -0.0283(3) -0.1550(3) 0.94970(19) 0.0630(9) Uani 1 1 d .
F3 F 0.0539(3) -0.1879(2) 1.03264(14) 0.0598(8) Uani 1 1 d .
F4 F 0.3978(3) 0.0551(4) 0.9843(3) 0.1114(18) Uani 1 1 d .
F5 F 0.3682(6) 0.2138(5) 0.9398(3) 0.177(4) Uani 1 1 d .
F6 F 0.2764(3) 0.1309(6) 1.0372(3) 0.125(2) Uani 1 1 d .
F7 F 0.3898(3) 0.5360(3) 0.5627(2) 0.0722(10) Uani 1 1 d .
F8 F 0.2370(3) 0.5427(2) 0.53820(17) 0.0620(8) Uani 1 1 d .
F9 F 0.2866(4) 0.6686(2) 0.5763(2) 0.0818(12) Uani 1 1 d .
F10 F 0.1401(7) 0.4693(5) 0.9102(3) 0.191(4) Uani 1 1 d .
F11 F 0.0270(4) 0.5587(3) 0.8631(2) 0.0849(12) Uani 1 1 d .
F12 F 0.1795(4) 0.6307(4) 0.8357(3) 0.126(2) Uani 1 1 d .
F13 F 0.5684(2) 0.1861(4) 0.6904(2) 0.0864(14) Uani 1 1 d .
F14 F 0.6192(2) 0.0893(3) 0.6164(2) 0.0737(11) Uani 1 1 d .
F15 F 0.5777(2) 0.2509(3) 0.5814(2) 0.0833(13) Uani 1 1 d .
F16 F 0.2395(3) -0.1432(2) 0.62868(15) 0.0556(8) Uani 1 1 d .
F17 F 0.3577(2) -0.0730(2) 0.53292(16) 0.0496(7) Uani 1 1 d .
F18 F 0.1959(2) -0.0155(2) 0.54871(15) 0.0456(6) Uani 1 1 d .
F19 F -0.3102(3) 0.0884(3) 0.8488(3) 0.1108(19) Uani 1 1 d .
F20 F -0.3434(2) 0.2533(3) 0.81183(15) 0.0716(11) Uani 1 1 d .
F21 F -0.2557(2) 0.2037(3) 0.89133(14) 0.0635(10) Uani 1 1 d .
F22 F -0.01493(19) 0.20262(18) 0.53517(11) 0.0334(5) Uani 1 1 d .
F23 F -0.04654(19) 0.36663(17) 0.53893(11) 0.0321(5) Uani 1 1 d .
F24 F -0.17850(18) 0.2555(2) 0.56166(12) 0.0363(5) Uani 1 1 d .
C1 C 0.6403(3) 0.5765(3) 0.72443(19) 0.0245(7) Uani 1 1 d .
C2 C 0.7412(3) 0.5480(3) 0.68283(18) 0.0225(6) Uani 1 1 d .
C3 C 0.7195(3) 0.4840(3) 0.6395(2) 0.0285(7) Uani 1 1 d .
H3 H 0.7706 0.4541 0.6081 0.034 Uiso 1 1 calc R
C4 C 0.6064(3) 0.4735(3) 0.6523(2) 0.0328(8) Uani 1 1 d .
H4 H 0.5705 0.4361 0.6301 0.039 Uiso 1 1 calc R
C5 C 0.5564(3) 0.5291(3) 0.7043(2) 0.0285(7) Uani 1 1 d .
H5 H 0.4825 0.5341 0.7222 0.034 Uiso 1 1 calc R
C1' C 0.6333(3) 0.7985(3) 0.5872(2) 0.0296(8) Uani 1 1 d .
H1' H 0.6177 0.8438 0.6178 0.036 Uiso 1 1 calc R
C2' C 0.7378(3) 0.7706(3) 0.5532(2) 0.0280(7) Uani 1 1 d .
H2' H 0.8028 0.7942 0.5577 0.034 Uiso 1 1 calc R
C3' C 0.7254(3) 0.7001(3) 0.5111(2) 0.0312(8) Uani 1 1 d .
H3' H 0.7808 0.6692 0.4832 0.037 Uiso 1 1 calc R
C4' C 0.6132(4) 0.6855(3) 0.5191(2) 0.0338(8) Uani 1 1 d .
H4' H 0.5824 0.6437 0.4970 0.041 Uiso 1 1 calc R
C5' C 0.5567(3) 0.7452(3) 0.5663(2) 0.0320(8) Uani 1 1 d .
H5' H 0.4820 0.7490 0.5811 0.038 Uiso 1 1 calc R
C6 C 0.5355(3) 0.7401(3) 0.8007(2) 0.0267(7) Uani 1 1 d .
C7 C 0.4602(3) 0.7614(4) 0.7585(2) 0.0357(9) Uani 1 1 d .
H7 H 0.4642 0.7268 0.7223 0.043 Uiso 1 1 calc R
C8 C 0.3784(3) 0.8355(4) 0.7712(3) 0.0487(12) Uani 1 1 d .
H8 H 0.3274 0.8495 0.7436 0.058 Uiso 1 1 calc R
C9 C 0.3729(4) 0.8879(4) 0.8241(3) 0.0520(13) Uani 1 1 d .
H9 H 0.3187 0.9376 0.8316 0.062 Uiso 1 1 calc R
C10 C 0.4466(4) 0.8677(4) 0.8661(3) 0.0492(12) Uani 1 1 d .
H10 H 0.4430 0.9036 0.9017 0.059 Uiso 1 1 calc R
C11 C 0.5271(3) 0.7922(3) 0.8546(2) 0.0339(9) Uani 1 1 d .
H11 H 0.5760 0.7766 0.8837 0.041 Uiso 1 1 calc R
C12 C 0.6481(3) 0.5621(3) 0.87001(18) 0.0245(7) Uani 1 1 d .
C13 C 0.5767(3) 0.4745(3) 0.8964(2) 0.0336(8) Uani 1 1 d .
H13 H 0.5263 0.4666 0.8711 0.040 Uiso 1 1 calc R
C14 C 0.5799(4) 0.3989(4) 0.9602(2) 0.0430(10) Uani 1 1 d .
H14 H 0.5326 0.3399 0.9771 0.052 Uiso 1 1 calc R
C15 C 0.6523(4) 0.4106(4) 0.9985(2) 0.0510(12) Uani 1 1 d .
H15 H 0.6535 0.3603 1.0417 0.061 Uiso 1 1 calc R
C16 C 0.7237(5) 0.4972(5) 0.9728(3) 0.0646(16) Uani 1 1 d .
H16 H 0.7737 0.5047 0.9985 0.077 Uiso 1 1 calc R
C17 C 0.7214(4) 0.5734(4) 0.9088(2) 0.0467(11) Uani 1 1 d .
H17 H 0.7692 0.6320 0.8921 0.056 Uiso 1 1 calc R
C18 C 0.8756(3) 0.4907(3) 0.7517(2) 0.0286(7) Uani 1 1 d .
H18A H 0.8169 0.4775 0.7938 0.043 Uiso 1 1 calc R
H18B H 0.9385 0.5134 0.7629 0.043 Uiso 1 1 calc R
H18C H 0.8909 0.4256 0.7362 0.043 Uiso 1 1 calc R
C19 C 0.9312(3) 0.5811(3) 0.6259(2) 0.0297(8) Uani 1 1 d .
H19A H 0.9370 0.5112 0.6165 0.045 Uiso 1 1 calc R
H19B H 0.9989 0.6011 0.6323 0.045 Uiso 1 1 calc R
H19C H 0.9129 0.6332 0.5861 0.045 Uiso 1 1 calc R
C20 C 0.9631(3) 0.8183(3) 0.64605(19) 0.0246(7) Uani 1 1 d .
H20 H 0.9574 0.7756 0.6158 0.029 Uiso 1 1 calc R
C21 C 0.9888(3) 0.7673(3) 0.7109(2) 0.0249(7) Uani 1 1 d .
H21 H 0.9995 0.6932 0.7204 0.030 Uiso 1 1 calc R
C22 C 1.0009(3) 0.8223(3) 0.7675(2) 0.0309(8) Uani 1 1 d .
H22A H 1.0695 0.8612 0.7516 0.037 Uiso 1 1 calc R
H22B H 1.0017 0.7679 0.8118 0.037 Uiso 1 1 calc R
C23 C 0.9087(3) 0.9018(3) 0.7824(2) 0.0321(8) Uani 1 1 d .
H23A H 0.9007 0.9110 0.8304 0.039 Uiso 1 1 calc R
H23B H 0.9271 0.9717 0.7483 0.039 Uiso 1 1 calc R
C24 C 0.8032(3) 0.8616(3) 0.7761(2) 0.0265(7) Uani 1 1 d .
H24 H 0.7615 0.8131 0.8159 0.032 Uiso 1 1 calc R
C25 C 0.7647(3) 0.8939(3) 0.7127(2) 0.0253(7) Uani 1 1 d .
H25 H 0.6971 0.8680 0.7145 0.030 Uiso 1 1 calc R
C26 C 0.8242(3) 0.9665(3) 0.6429(2) 0.0264(7) Uani 1 1 d .
H26A H 0.8192 1.0404 0.6468 0.032 Uiso 1 1 calc R
H26B H 0.7893 0.9622 0.6053 0.032 Uiso 1 1 calc R
C27 C 0.9436(3) 0.9384(3) 0.6209(2) 0.0283(7) Uani 1 1 d .
H27A H 0.9682 0.9617 0.5690 0.034 Uiso 1 1 calc R
H27B H 0.9857 0.9775 0.6412 0.034 Uiso 1 1 calc R
C28 C 0.1592(2) 0.1237(3) 0.83538(17) 0.0192(6) Uani 1 1 d .
C29 C 0.1059(3) 0.0236(3) 0.86819(17) 0.0212(6) Uani 1 1 d .
H29 H 0.0582 0.0006 0.8461 0.025 Uiso 1 1 calc R
C30 C 0.1222(3) -0.0423(3) 0.93275(18) 0.0238(7) Uani 1 1 d .
C31 C 0.1916(3) -0.0104(3) 0.96741(19) 0.0298(8) Uani 1 1 d .
H31 H 0.2019 -0.0540 1.0108 0.036 Uiso 1 1 calc R
C32 C 0.2455(3) 0.0875(3) 0.9364(2) 0.0297(8) Uani 1 1 d .
C33 C 0.2305(3) 0.1527(3) 0.87166(19) 0.0240(7) Uani 1 1 d .
H33 H 0.2688 0.2177 0.8516 0.029 Uiso 1 1 calc R
C34 C 0.0698(3) -0.1521(3) 0.9625(2) 0.0300(8) Uani 1 1 d .
C36 C 0.1766(3) 0.3241(3) 0.74316(18) 0.0211(6) Uani 1 1 d .
C41 C 0.1467(3) 0.3768(3) 0.7983(2) 0.0332(9) Uani 1 1 d .
H41 H 0.1123 0.3376 0.8443 0.040 Uiso 1 1 calc R
C40 C 0.1674(4) 0.4871(4) 0.7856(3) 0.0422(11) Uani 1 1 d .
C39 C 0.2122(4) 0.5498(3) 0.7180(3) 0.0415(11) Uani 1 1 d .
H39 H 0.2245 0.6232 0.7101 0.050 Uiso 1 1 calc R
C37 C 0.2221(3) 0.3894(3) 0.6748(2) 0.0254(7) Uani 1 1 d .
H37 H 0.2422 0.3577 0.6366 0.030 Uiso 1 1 calc R
C43 C 0.1314(7) 0.5345(5) 0.8512(4) 0.083(3) Uani 1 1 d .
C38 C 0.2389(3) 0.5006(3) 0.6613(2) 0.0317(8) Uani 1 1 d .
C42 C 0.2865(4) 0.5634(3) 0.5861(3) 0.0457(11) Uani 1 1 d .
C45 C 0.2438(2) 0.1453(2) 0.69967(17) 0.0169(6) Uani 1 1 d .
C46 C 0.3528(3) 0.1706(3) 0.68947(18) 0.0197(6) Uani 1 1 d .
H45 H 0.3710 0.2177 0.7134 0.024 Uiso 1 1 calc R
C47 C 0.4345(3) 0.1282(3) 0.64510(18) 0.0206(6) Uani 1 1 d .
C48 C 0.4113(3) 0.0570(3) 0.60826(19) 0.0221(6) Uani 1 1 d .
H47 H 0.4660 0.0291 0.5779 0.027 Uiso 1 1 calc R
C49 C 0.3050(3) 0.0294(3) 0.61828(17) 0.0190(6) Uani 1 1 d .
C50 C 0.2222(3) 0.0718(3) 0.66408(17) 0.0182(6) Uani 1 1 d .
H50 H 0.1512 0.0501 0.6708 0.022 Uiso 1 1 calc R
C51 C 0.5492(3) 0.1607(4) 0.6349(2) 0.0335(8) Uani 1 1 d .
C52 C 0.2751(3) -0.0495(3) 0.5817(2) 0.0271(7) Uani 1 1 d .
C53 C 0.0317(2) 0.1960(2) 0.73875(17) 0.0170(6) Uani 1 1 d .
C58 C 0.0215(2) 0.2220(2) 0.66740(17) 0.0175(6) Uani 1 1 d .
H58 H 0.0838 0.2313 0.6305 0.021 Uiso 1 1 calc R
C57 C -0.0781(2) 0.2343(2) 0.64986(17) 0.0169(6) Uani 1 1 d .
C56 C -0.1729(2) 0.2230(3) 0.70280(18) 0.0188(6) Uani 1 1 d .
H56 H -0.2397 0.2314 0.6911 0.023 Uiso 1 1 calc R
C55 C -0.1655(3) 0.1986(3) 0.77419(17) 0.0196(6) Uani 1 1 d .
C54 C -0.0657(3) 0.1850(3) 0.79179(17) 0.0188(6) Uani 1 1 d .
H54 H -0.0633 0.1681 0.8399 0.023 Uiso 1 1 calc R
C59 C -0.2682(3) 0.1863(4) 0.8315(2) 0.0343(9) Uani 1 1 d .
C60 C -0.0807(3) 0.2638(3) 0.57222(18) 0.0207(6) Uani 1 1 d .
C35 C 0.3213(4) 0.1240(4) 0.9735(3) 0.0472(12) Uani 1 1 d .

loop_
_atom_site_aniso_label
_atom_site_aniso_U_11
_atom_site_aniso_U_22
_atom_site_aniso_U_33
_atom_site_aniso_U_23
_atom_site_aniso_U_13
_atom_site_aniso_U_12
Ir1 0.01716(7) 0.01637(7) 0.01950(7) -0.00589(5) -0.00358(5) 0.00046(4)
Fe1 0.0270(2) 0.0186(2) 0.0216(2) -0.00413(18) -0.00970(19) -0.00110(18)
P1 0.0197(4) 0.0192(4) 0.0177(4) -0.0033(3) -0.0024(3) 0.0002(3)
N1 0.0226(13) 0.0186(13) 0.0222(14) -0.0049(11) -0.0059(11) 0.0032(10)
B1 0.0180(15) 0.0186(16) 0.0173(16) -0.0073(13) -0.0070(13) 0.0038(12)
F1 0.080(2) 0.0349(15) 0.089(3) -0.0293(16) 0.0295(19) -0.0041(15)
F2 0.0561(18) 0.0512(17) 0.074(2) 0.0139(15) -0.0300(16) -0.0218(14)
F3 0.100(2) 0.0526(17) 0.0222(12) 0.0050(11) -0.0165(14) -0.0247(16)
F4 0.074(3) 0.154(4) 0.166(5) -0.096(4) -0.089(3) 0.043(3)
F5 0.271(8) 0.136(4) 0.145(5) 0.067(4) -0.176(5) -0.133(5)
F6 0.078(3) 0.253(7) 0.098(3) -0.122(4) -0.034(2) -0.006(3)
F7 0.0483(18) 0.0558(19) 0.090(3) 0.0045(18) 0.0017(17) -0.0020(15)
F8 0.086(2) 0.0472(17) 0.0485(17) 0.0068(13) -0.0249(17) -0.0177(16)
F9 0.123(3) 0.0182(13) 0.092(3) -0.0029(15) -0.014(2) -0.0093(16)
F10 0.395(11) 0.145(5) 0.134(4) -0.122(4) -0.192(6) 0.173(6)
F11 0.103(3) 0.092(3) 0.073(2) -0.053(2) -0.013(2) 0.022(2)
F12 0.097(3) 0.134(4) 0.200(5) -0.149(4) -0.017(3) -0.009(3)
F13 0.0270(14) 0.182(4) 0.077(2) -0.077(3) -0.0113(15) -0.0179(19)
F14 0.0204(12) 0.079(2) 0.143(4) -0.066(2) -0.0222(16) 0.0154(13)
F15 0.0371(16) 0.082(3) 0.106(3) 0.023(2) -0.0152(18) -0.0327(16)
F16 0.093(2) 0.0276(13) 0.0459(16) -0.0139(11) -0.0060(15) -0.0218(14)
F17 0.0317(12) 0.0676(18) 0.0610(17) -0.0522(15) 0.0068(12) -0.0034(12)
F18 0.0421(14) 0.0552(16) 0.0591(17) -0.0361(14) -0.0269(13) 0.0074(12)
F19 0.087(3) 0.083(3) 0.119(4) -0.031(3) 0.071(3) -0.050(2)
F20 0.0307(13) 0.138(3) 0.0318(14) -0.0084(17) -0.0025(11) 0.0393(17)
F21 0.0348(14) 0.130(3) 0.0265(13) -0.0286(16) -0.0045(11) 0.0230(17)
F22 0.0475(13) 0.0361(12) 0.0204(10) -0.0138(9) -0.0108(9) 0.0155(10)
F23 0.0479(13) 0.0236(10) 0.0203(10) 0.0011(8) -0.0062(9) -0.0039(9)
F24 0.0291(11) 0.0548(15) 0.0256(11) -0.0010(10) -0.0169(9) -0.0049(10)
C1 0.0309(18) 0.0206(15) 0.0226(16) -0.0040(13) -0.0089(14) -0.0007(13)
C2 0.0273(16) 0.0185(15) 0.0222(16) -0.0040(12) -0.0088(13) 0.0012(12)
C3 0.041(2) 0.0191(16) 0.0301(19) -0.0081(14) -0.0151(16) 0.0022(14)
C4 0.046(2) 0.0199(16) 0.037(2) -0.0042(15) -0.0205(18) -0.0061(15)
C5 0.0316(18) 0.0228(16) 0.0293(18) 0.0006(14) -0.0101(15) -0.0081(14)
C1' 0.039(2) 0.0205(16) 0.0279(18) -0.0012(14) -0.0112(16) 0.0016(14)
C2' 0.0321(18) 0.0243(17) 0.0254(18) 0.0013(14) -0.0101(15) -0.0054(14)
C3' 0.039(2) 0.0313(19) 0.0203(17) -0.0035(14) -0.0052(15) -0.0006(16)
C4' 0.045(2) 0.0322(19) 0.0271(19) -0.0012(15) -0.0188(17) -0.0075(17)
C5' 0.0303(19) 0.0302(19) 0.034(2) 0.0013(16) -0.0144(16) 0.0009(15)
C6 0.0197(15) 0.0253(17) 0.0259(17) 0.0009(14) 0.0035(13) 0.0006(13)
C7 0.0228(17) 0.042(2) 0.032(2) 0.0019(17) -0.0012(15) 0.0032(16)
C8 0.027(2) 0.054(3) 0.045(3) 0.010(2) 0.0003(18) 0.0135(19)
C9 0.038(2) 0.047(3) 0.050(3) 0.000(2) 0.010(2) 0.021(2)
C10 0.048(3) 0.043(3) 0.045(3) -0.014(2) 0.011(2) 0.013(2)
C11 0.0243(17) 0.033(2) 0.040(2) -0.0118(17) 0.0022(16) 0.0049(15)
C12 0.0268(17) 0.0258(17) 0.0170(15) -0.0027(13) -0.0015(13) 0.0027(13)
C13 0.037(2) 0.0309(19) 0.0260(19) 0.0010(15) -0.0026(16) -0.0057(16)
C14 0.052(3) 0.035(2) 0.031(2) 0.0043(17) -0.0013(19) -0.0032(19)
C15 0.066(3) 0.053(3) 0.023(2) 0.0077(19) -0.009(2) 0.007(2)
C16 0.072(4) 0.087(4) 0.033(3) 0.007(3) -0.031(3) -0.016(3)
C17 0.052(3) 0.053(3) 0.031(2) 0.005(2) -0.018(2) -0.017(2)
C18 0.0332(19) 0.0196(16) 0.035(2) -0.0049(14) -0.0159(16) 0.0059(14)
C19 0.0294(18) 0.0272(18) 0.0321(19) -0.0145(15) -0.0003(15) 0.0060(14)
C20 0.0214(16) 0.0241(16) 0.0266(17) -0.0064(14) -0.0019(13) -0.0056(13)
C21 0.0191(15) 0.0223(16) 0.0331(19) -0.0069(14) -0.0060(14) -0.0009(12)
C22 0.0256(17) 0.0343(19) 0.038(2) -0.0103(16) -0.0167(16) 0.0025(15)
C23 0.036(2) 0.0286(18) 0.039(2) -0.0187(16) -0.0112(17) -0.0004(15)
C24 0.0266(17) 0.0234(16) 0.0306(18) -0.0127(14) -0.0022(14) -0.0034(13)
C25 0.0245(16) 0.0163(15) 0.037(2) -0.0100(14) -0.0076(14) 0.0015(12)
C26 0.0260(17) 0.0199(16) 0.0331(19) -0.0042(14) -0.0093(15) -0.0008(13)
C27 0.0267(17) 0.0252(17) 0.0283(18) -0.0012(14) -0.0031(14) -0.0051(14)
C28 0.0156(14) 0.0258(16) 0.0183(15) -0.0102(12) -0.0043(11) 0.0068(12)
C29 0.0220(15) 0.0265(16) 0.0181(15) -0.0099(13) -0.0069(12) 0.0071(13)
C30 0.0252(16) 0.0282(17) 0.0181(15) -0.0077(13) -0.0050(13) 0.0075(13)
C31 0.038(2) 0.037(2) 0.0161(16) -0.0045(14) -0.0126(14) 0.0080(16)
C32 0.0322(19) 0.038(2) 0.0237(17) -0.0088(15) -0.0155(15) 0.0042(15)
C33 0.0219(16) 0.0295(17) 0.0228(16) -0.0075(14) -0.0093(13) 0.0032(13)
C34 0.039(2) 0.0304(19) 0.0194(17) -0.0055(14) -0.0062(15) 0.0051(16)
C36 0.0218(15) 0.0227(15) 0.0258(17) -0.0123(13) -0.0132(13) 0.0070(12)
C41 0.041(2) 0.034(2) 0.038(2) -0.0239(17) -0.0235(18) 0.0202(17)
C40 0.051(2) 0.038(2) 0.064(3) -0.037(2) -0.042(2) 0.0245(19)
C39 0.045(2) 0.0239(18) 0.077(3) -0.026(2) -0.043(2) 0.0150(17)
C37 0.0253(16) 0.0193(15) 0.037(2) -0.0108(14) -0.0147(15) 0.0031(13)
C43 0.144(6) 0.051(3) 0.111(5) -0.061(4) -0.104(5) 0.059(4)
C38 0.0305(18) 0.0172(16) 0.054(3) -0.0098(16) -0.0220(18) 0.0030(14)
C42 0.045(2) 0.0206(18) 0.069(3) -0.0025(19) -0.017(2) -0.0046(17)
C45 0.0184(14) 0.0158(13) 0.0161(14) -0.0025(11) -0.0054(11) 0.0026(11)
C46 0.0178(14) 0.0208(15) 0.0225(16) -0.0056(12) -0.0087(12) 0.0014(12)
C47 0.0161(14) 0.0214(15) 0.0245(16) -0.0043(13) -0.0070(12) 0.0013(12)
C48 0.0188(15) 0.0221(15) 0.0245(16) -0.0069(13) -0.0032(13) 0.0044(12)
C49 0.0185(14) 0.0184(14) 0.0208(15) -0.0087(12) -0.0024(12) 0.0019(11)
C50 0.0173(14) 0.0172(14) 0.0184(15) -0.0046(12) -0.0010(12) 0.0016(11)
C51 0.0178(16) 0.045(2) 0.042(2) -0.0205(19) -0.0056(15) 0.0027(15)
C52 0.0234(16) 0.0277(17) 0.0314(19) -0.0165(15) 0.0009(14) -0.0004(13)
C53 0.0184(14) 0.0167(14) 0.0171(14) -0.0067(11) -0.0045(11) 0.0032(11)
C58 0.0171(14) 0.0183(14) 0.0163(14) -0.0042(11) -0.0033(11) 0.0007(11)
C57 0.0195(14) 0.0155(13) 0.0169(14) -0.0041(11) -0.0069(12) 0.0019(11)
C56 0.0171(14) 0.0190(14) 0.0198(15) -0.0038(12) -0.0053(12) 0.0015(11)
C55 0.0176(14) 0.0210(15) 0.0177(15) -0.0034(12) -0.0016(12) 0.0030(11)
C54 0.0195(14) 0.0220(15) 0.0156(14) -0.0050(12) -0.0057(12) 0.0033(12)
C59 0.0254(18) 0.049(2) 0.0221(18) -0.0034(16) -0.0001(14) 0.0045(16)
C60 0.0199(15) 0.0235(15) 0.0195(15) -0.0059(12) -0.0063(12) 0.0028(12)
C35 0.054(3) 0.056(3) 0.040(3) -0.006(2) -0.034(2) -0.003(2)

loop_
_atom_type_symbol
_atom_type_description
_atom_type_scat_dispersion_real
_atom_type_scat_dispersion_imag
_atom_type_scat_source
C C 0.0033 0.0016 'International Tables Vol C Tables 4.2.6.8 and 6.1.1.4'
H H 0.0000 0.0000 'International Tables Vol C Tables 4.2.6.8 and 6.1.1.4'
B B 0.0013 0.0007 'International Tables Vol C Tables 4.2.6.8 and 6.1.1.4'
N N 0.0061 0.0033 'International Tables Vol C Tables 4.2.6.8 and 6.1.1.4'
F F 0.0171 0.0103 'International Tables Vol C Tables 4.2.6.8 and 6.1.1.4'
P P 0.1023 0.0942 'International Tables Vol C Tables 4.2.6.8 and 6.1.1.4'
Fe Fe 0.3463 0.8444 'International Tables Vol C Tables 4.2.6.8 and 6.1.1.4'
Ir Ir -1.4442 7.9887 'International Tables Vol C Tables 4.2.6.8 and 6.1.1.4'

loop_
_geom_angle_atom_site_label_1
_geom_angle_atom_site_label_2
_geom_angle_atom_site_label_3
_geom_angle
C25 Ir1 C24 38.60(14)
C25 Ir1 C21 96.97(13)
C24 Ir1 C21 80.63(13)
C25 Ir1 C20 80.81(13)
C24 Ir1 C20 88.20(13)
C21 Ir1 C20 36.91(14)
C25 Ir1 N1 153.97(13)
C24 Ir1 N1 167.22(13)
C21 Ir1 N1 95.84(12)
C20 Ir1 N1 96.35(12)
C25 Ir1 P1 94.25(10)
C24 Ir1 P1 95.35(10)
C21 Ir1 P1 155.94(10)
C20 Ir1 P1 167.12(10)
N1 Ir1 P1 82.84(8)
C2 Fe1 C1 41.66(14)
C2 Fe1 C3' 119.36(16)
C1 Fe1 C3' 157.18(16)
C2 Fe1 C3 40.84(13)
C1 Fe1 C3 69.30(14)
C3' Fe1 C3 104.23(16)
C2 Fe1 C4' 153.27(16)
C1 Fe1 C4' 162.01(16)
C3' Fe1 C4' 40.57(17)
C3 Fe1 C4' 117.31(16)
C2 Fe1 C4 68.42(15)
C1 Fe1 C4 68.82(15)
C3' Fe1 C4 121.13(16)
C3 Fe1 C4 40.31(16)
C4' Fe1 C4 104.70(16)
C2 Fe1 C5 69.13(15)
C1 Fe1 C5 41.21(14)
C3' Fe1 C5 158.40(16)
C3 Fe1 C5 68.38(16)
C4' Fe1 C5 123.24(16)
C4 Fe1 C5 40.39(16)
C2 Fe1 C5' 165.38(15)
C1 Fe1 C5' 127.45(16)
C3' Fe1 C5' 67.95(16)
C3 Fe1 C5' 153.15(15)
C4' Fe1 C5' 40.15(17)
C4 Fe1 C5' 120.18(16)
C5 Fe1 C5' 108.98(16)
C2 Fe1 C2' 108.76(15)
C1 Fe1 C2' 123.96(14)
C3' Fe1 C2' 40.53(15)
C3 Fe1 C2' 123.86(16)
C4' Fe1 C2' 67.90(15)
C4 Fe1 C2' 158.86(17)
C5 Fe1 C2' 160.03(15)
C5' Fe1 C2' 67.75(15)
C2 Fe1 C1' 128.13(15)
C1 Fe1 C1' 111.64(15)
C3' Fe1 C1' 67.79(16)
C3 Fe1 C1' 162.46(16)
C4' Fe1 C1' 67.51(16)
C4 Fe1 C1' 157.20(17)
C5 Fe1 C1' 124.64(16)
C5' Fe1 C1' 40.19(15)
C2' Fe1 C1' 40.15(15)
C1 P1 C6 112.12(18)
C1 P1 C12 105.58(16)
C6 P1 C12 104.26(16)
C1 P1 Ir1 98.32(12)
C6 P1 Ir1 121.11(12)
C12 P1 Ir1 114.61(12)
C2 N1 C19 109.6(3)
C2 N1 C18 108.7(3)
C19 N1 C18 106.7(3)
C2 N1 Ir1 106.17(19)
C19 N1 Ir1 115.1(2)
C18 N1 Ir1 110.5(2)
C28 B1 C53 115.1(3)
C28 B1 C36 112.2(3)
C53 B1 C36 103.1(2)
C28 B1 C45 104.4(2)
C53 B1 C45 112.3(2)
C36 B1 C45 109.8(3)
C2 C1 C5 106.4(3)
C2 C1 P1 115.0(3)
C5 C1 P1 138.6(3)
C2 C1 Fe1 68.13(19)
C5 C1 Fe1 69.9(2)
P1 C1 Fe1 125.43(19)
C3 C2 C1 108.8(3)
C3 C2 N1 129.6(3)
C1 C2 N1 121.4(3)
C3 C2 Fe1 70.8(2)
C1 C2 Fe1 70.22(19)
N1 C2 Fe1 128.6(2)
C4 C3 C2 107.8(3)
C4 C3 Fe1 70.1(2)
C2 C3 Fe1 68.38(19)
C4 C3 H3 126.1
C2 C3 H3 126.1
Fe1 C3 H3 127.0
C3 C4 C5 109.1(3)
C3 C4 Fe1 69.6(2)
C5 C4 Fe1 70.0(2)
C3 C4 H4 125.5
C5 C4 H4 125.5
Fe1 C4 H4 126.5
C4 C5 C1 107.9(3)
C4 C5 Fe1 69.6(2)
C1 C5 Fe1 68.9(2)
C4 C5 H5 126.0
C1 C5 H5 126.0
Fe1 C5 H5 127.0
C2' C1' C5' 108.1(3)
C2' C1' Fe1 69.6(2)
C5' C1' Fe1 69.4(2)
C2' C1' H1' 126.0
C5' C1' H1' 126.0
Fe1 C1' H1' 126.6
C1' C2' C3' 107.8(3)
C1' C2' Fe1 70.3(2)
C3' C2' Fe1 69.1(2)
C1' C2' H2' 126.1
C3' C2' H2' 126.1
Fe1 C2' H2' 126.1
C4' C3' C2' 107.8(4)
C4' C3' Fe1 69.9(2)
C2' C3' Fe1 70.3(2)
C4' C3' H3' 126.1
C2' C3' H3' 126.1
Fe1 C3' H3' 125.2
C5' C4' C3' 108.3(3)
C5' C4' Fe1 70.2(2)
C3' C4' Fe1 69.6(2)
C5' C4' H4' 125.9
C3' C4' H4' 125.9
Fe1 C4' H4' 125.9
C4' C5' C1' 108.1(4)
C4' C5' Fe1 69.6(2)
C1' C5' Fe1 70.4(2)
C4' C5' H5' 126.0
C1' C5' H5' 126.0
Fe1 C5' H5' 125.6
C11 C6 C7 119.1(3)
C11 C6 P1 117.3(3)
C7 C6 P1 123.3(3)
C6 C7 C8 119.3(4)
C6 C7 H7 120.3
C8 C7 H7 120.3
C9 C8 C7 120.6(5)
C9 C8 H8 119.7
C7 C8 H8 119.7
C10 C9 C8 120.7(4)
C10 C9 H9 119.6
C8 C9 H9 119.6
C9 C10 C11 118.9(5)
C9 C10 H10 120.5
C11 C10 H10 120.5
C6 C11 C10 121.3(4)
C6 C11 H11 119.3
C10 C11 H11 119.3
C17 C12 C13 119.0(4)
C17 C12 P1 119.5(3)
C13 C12 P1 121.4(3)
C14 C13 C12 120.5(4)
C14 C13 H13 119.8
C12 C13 H13 119.8
C15 C14 C13 120.3(4)
C15 C14 H14 119.8
C13 C14 H14 119.8
C14 C15 C16 119.7(4)
C14 C15 H15 120.1
C16 C15 H15 120.1
C15 C16 C17 120.5(5)
C15 C16 H16 119.8
C17 C16 H16 119.8
C12 C17 C16 120.0(5)
C12 C17 H17 120.0
C16 C17 H17 120.0
N1 C18 H18A 109.5
N1 C18 H18B 109.5
H18A C18 H18B 109.5
N1 C18 H18C 109.5
H18A C18 H18C 109.5
H18B C18 H18C 109.5
N1 C19 H19A 109.5
N1 C19 H19B 109.5
H19A C19 H19B 109.5
N1 C19 H19C 109.5
H19A C19 H19C 109.5
H19B C19 H19C 109.5
C21 C20 C27 124.9(3)
C21 C20 Ir1 69.8(2)
C27 C20 Ir1 111.5(2)
C21 C20 H20 117.5
C27 C20 H20 117.5
Ir1 C20 H20 88.6
C20 C21 C22 125.5(3)
C20 C21 Ir1 73.3(2)
C22 C21 Ir1 109.5(2)
C20 C21 H21 117.3
C22 C21 H21 117.3
Ir1 C21 H21 87.2
C21 C22 C23 112.3(3)
C21 C22 H22A 109.2
C23 C22 H22A 109.2
C21 C22 H22B 109.2
C23 C22 H22B 109.2
H22A C22 H22B 107.9
C24 C23 C22 111.3(3)
C24 C23 H23A 109.4
C22 C23 H23A 109.4
C24 C23 H23B 109.4
C22 C23 H23B 109.4
H23A C23 H23B 108.0
C25 C24 C23 123.3(3)
C25 C24 Ir1 69.80(19)
C23 C24 Ir1 114.4(2)
C25 C24 H24 118.4
C23 C24 H24 118.4
Ir1 C24 H24 85.9
C24 C25 C26 125.2(3)
C24 C25 Ir1 71.6(2)
C26 C25 Ir1 111.0(2)
C24 C25 H25 117.4
C26 C25 H25 117.4
Ir1 C25 H25 87.3
C25 C26 C27 113.5(3)
C25 C26 H26A 108.9
C27 C26 H26A 108.9
C25 C26 H26B 108.9
C27 C26 H26B 108.9
H26A C26 H26B 107.7
C20 C27 C26 112.3(3)
C20 C27 H27A 109.1
C26 C27 H27A 109.1
C20 C27 H27B 109.1
C26 C27 H27B 109.1
H27A C27 H27B 107.9
C29 C28 C33 115.7(3)
C29 C28 B1 122.4(3)
C33 C28 B1 121.5(3)
C30 C29 C28 122.1(3)
C30 C29 H29 118.9
C28 C29 H29 118.9
C31 C30 C29 120.6(3)
C31 C30 C34 119.4(3)
C29 C30 C34 119.9(3)
C30 C31 C32 118.7(3)
C30 C31 H31 120.7
C32 C31 H31 120.7
C31 C32 C33 120.8(3)
C31 C32 C35 119.5(4)
C33 C32 C35 119.6(4)
C32 C33 C28 122.1(3)
C32 C33 H33 119.0
C28 C33 H33 119.0
F3 C34 F1 107.8(4)
F3 C34 F2 104.6(3)
F1 C34 F2 104.6(4)
F3 C34 C30 113.7(3)
F1 C34 C30 112.5(3)
F2 C34 C30 112.9(3)
C37 C36 C41 115.9(3)
C37 C36 B1 121.1(3)
C41 C36 B1 122.8(3)
C40 C41 C36 121.4(4)
C40 C41 H41 119.3
C36 C41 H41 119.3
C39 C40 C41 121.6(4)
C39 C40 C43 122.3(4)
C41 C40 C43 116.0(5)
C40 C39 C38 118.4(4)
C40 C39 H39 120.8
C38 C39 H39 120.8
C36 C37 C38 122.9(3)
C36 C37 H37 118.6
C38 C37 H37 118.6
F10 C43 F11 103.7(8)
F10 C43 F12 115.4(6)
F11 C43 F12 102.8(4)
F10 C43 C40 113.7(4)
F11 C43 C40 111.8(4)
F12 C43 C40 108.8(7)
C39 C38 C37 119.7(4)
C39 C38 C42 121.7(4)
C37 C38 C42 118.6(4)
F9 C42 F8 106.9(4)
F9 C42 F7 106.6(4)
F8 C42 F7 103.3(5)
F9 C42 C38 114.7(5)
F8 C42 C38 112.8(4)
F7 C42 C38 111.8(4)
C50 C45 C46 115.9(3)
C50 C45 B1 124.1(3)
C46 C45 B1 119.9(3)
C47 C46 C45 122.5(3)
C47 C46 H45 118.7
C45 C46 H45 118.7
C46 C47 C48 120.9(3)
C46 C47 C51 119.9(3)
C48 C47 C51 119.2(3)
C49 C48 C47 117.8(3)
C49 C48 H47 121.1
C47 C48 H47 121.1
C48 C49 C50 121.1(3)
C48 C49 C52 120.3(3)
C50 C49 C52 118.6(3)
C45 C50 C49 121.7(3)
C45 C50 H50 119.1
C49 C50 H50 119.1
F13 C51 F14 109.2(4)
F13 C51 F15 103.3(4)
F14 C51 F15 104.2(4)
F13 C51 C47 113.6(3)
F14 C51 C47 113.7(3)
F15 C51 C47 111.9(3)
F18 C52 F17 106.9(3)
F18 C52 F16 105.2(3)
F17 C52 F16 106.3(3)
F18 C52 C49 113.3(3)
F17 C52 C49 113.0(3)
F16 C52 C49 111.6(3)
C58 C53 C54 115.7(3)
C58 C53 B1 120.0(3)
C54 C53 B1 123.8(3)
C57 C58 C53 122.4(3)
C57 C58 H58 118.8
C53 C58 H58 118.8
C56 C57 C58 120.9(3)
C56 C57 C60 120.5(3)
C58 C57 C60 118.5(3)
C57 C56 C55 118.0(3)
C57 C56 H56 121.0
C55 C56 H56 121.0
C54 C55 C56 121.0(3)
C54 C55 C59 121.0(3)
C56 C55 C59 118.0(3)
C55 C54 C53 121.8(3)
C55 C54 H54 119.1
C53 C54 H54 119.1
F21 C59 F19 106.4(4)
F21 C59 F20 105.8(4)
F19 C59 F20 106.3(4)
F21 C59 C55 113.2(3)
F19 C59 C55 111.7(4)
F20 C59 C55 112.8(3)
F24 C60 F22 107.1(3)
F24 C60 F23 106.4(3)
F22 C60 F23 105.3(3)
F24 C60 C57 113.4(3)
F22 C60 C57 112.4(3)
F23 C60 C57 111.8(3)
F5 C35 F6 106.9(6)
F5 C35 F4 106.0(6)
F6 C35 F4 102.4(5)
F5 C35 C32 114.4(4)
F6 C35 C32 113.7(4)
F4 C35 C32 112.4(4)

loop_
_geom_bond_atom_site_label_1
_geom_bond_atom_site_label_2
_geom_bond_distance
Ir1 C25 2.125(3)
Ir1 C24 2.148(3)
Ir1 C21 2.173(3)
Ir1 C20 2.217(3)
Ir1 N1 2.225(3)
Ir1 P1 2.2951(9)
Fe1 C2 2.012(3)
Fe1 C1 2.040(4)
Fe1 C3' 2.043(4)
Fe1 C3 2.044(4)
Fe1 C4' 2.048(4)
Fe1 C4 2.050(4)
Fe1 C5 2.055(4)
Fe1 C5' 2.055(4)
Fe1 C2' 2.060(4)
Fe1 C1' 2.068(4)
P1 C1 1.792(4)
P1 C6 1.807(4)
P1 C12 1.812(4)
N1 C2 1.470(4)
N1 C19 1.494(4)
N1 C18 1.502(4)
B1 C28 1.634(5)
B1 C53 1.636(5)
B1 C36 1.643(5)
B1 C45 1.647(4)
F1 C34 1.320(5)
F2 C34 1.341(5)
F3 C34 1.314(4)
F4 C35 1.304(6)
F5 C35 1.267(7)
F6 C35 1.279(6)
F7 C42 1.350(6)
F8 C42 1.346(6)
F9 C42 1.314(5)
F10 C43 1.273(8)
F11 C43 1.333(8)
F12 C43 1.335(8)
F13 C51 1.306(5)
F14 C51 1.309(5)
F15 C51 1.344(6)
F16 C52 1.335(5)
F17 C52 1.330(4)
F18 C52 1.330(5)
F19 C59 1.317(6)
F20 C59 1.318(5)
F21 C59 1.312(5)
F22 C60 1.343(4)
F23 C60 1.353(4)
F24 C60 1.329(4)
C1 C2 1.441(5)
C1 C5 1.441(5)
C2 C3 1.415(5)
C3 C4 1.411(6)
C3 H3 0.9300
C4 C5 1.417(6)
C4 H4 0.9300
C5 H5 0.9300
C1' C2' 1.417(5)
C1' C5' 1.417(5)
C1' H1' 0.9300
C2' C3' 1.421(5)
C2' H2' 0.9300
C3' C4' 1.418(6)
C3' H3' 0.9300
C4' C5' 1.408(6)
C4' H4' 0.9300
C5' H5' 0.9300
C6 C11 1.384(6)
C6 C7 1.394(6)
C7 C8 1.401(6)
C7 H7 0.9300
C8 C9 1.376(8)
C8 H8 0.9300
C9 C10 1.374(8)
C9 H9 0.9300
C10 C11 1.398(5)
C10 H10 0.9300
C11 H11 0.9300
C12 C17 1.382(6)
C12 C13 1.390(5)
C13 C14 1.386(6)
C13 H13 0.9300
C14 C15 1.366(7)
C14 H14 0.9300
C15 C16 1.381(8)
C15 H15 0.9300
C16 C17 1.389(7)
C16 H16 0.9300
C17 H17 0.9300
C18 H18A 0.9600
C18 H18B 0.9600
C18 H18C 0.9600
C19 H19A 0.9600
C19 H19B 0.9600
C19 H19C 0.9600
C20 C21 1.390(5)
C20 C27 1.520(5)
C20 H20 0.9300
C21 C22 1.515(5)
C21 H21 0.9300
C22 C23 1.546(5)
C22 H22A 0.9700
C22 H22B 0.9700
C23 C24 1.511(5)
C23 H23A 0.9700
C23 H23B 0.9700
C24 C25 1.413(5)
C24 H24 0.9300
C25 C26 1.499(5)
C25 H25 0.9300
C26 C27 1.534(5)
C26 H26A 0.9700
C26 H26B 0.9700
C27 H27A 0.9700
C27 H27B 0.9700
C28 C29 1.404(5)
C28 C33 1.406(4)
C29 C30 1.393(5)
C29 H29 0.9300
C30 C31 1.381(5)
C30 C34 1.498(5)
C31 C32 1.381(6)
C31 H31 0.9300
C32 C33 1.387(5)
C32 C35 1.506(5)
C33 H33 0.9300
C36 C37 1.395(5)
C36 C41 1.402(5)
C41 C40 1.399(6)
C41 H41 0.9300
C40 C39 1.371(7)
C40 C43 1.542(7)
C39 C38 1.395(6)
C39 H39 0.9300
C37 C38 1.399(5)
C37 H37 0.9300
C38 C42 1.491(7)
C45 C50 1.392(4)
C45 C46 1.399(4)
C46 C47 1.383(4)
C46 H45 0.9300
C47 C48 1.393(5)
C47 C51 1.494(5)
C48 C49 1.375(5)
C48 H47 0.9300
C49 C50 1.407(4)
C49 C52 1.502(4)
C50 H50 0.9300
C53 C58 1.403(4)
C53 C54 1.407(4)
C58 C57 1.390(4)
C58 H58 0.9300
C57 C56 1.383(4)
C57 C60 1.494(4)
C56 C55 1.393(5)
C56 H56 0.9300
C55 C54 1.392(4)
C55 C59 1.498(5)
C54 H54 0.9300
